data_7102152
loop_
_publ_author_name
'Khatua, Snehadrinarayan'
'Harada, Takunori'
'Kuroda, Reiko'
'Bhattacharjee, Manish'

_publ_section_title
;
 Solvent dependent assembly and disassembly of a hydrogen bonded
 helical structure in a Co-Mo bimetallic complex.
;
_journal_issue 38
_journal_name_full 'Chemical communications (Cambridge, England)'
_journal_page_first 3927
_journal_page_last 3929
_journal_paper_doi 10.1039/b705891h
_journal_year 2007
_chemical_absolute_configuration unk
_chemical_formula_sum 'C40 H72 Co Mo2 N2 O22'
_chemical_formula_weight 1183.81
_chemical_name_systematic
;
?
;
_space_group_IT_number 4
_symmetry_cell_setting monoclinic
_symmetry_space_group_name_Hall 'P 2yb'
_symmetry_space_group_name_H-M 'P 1 21 1'
_atom_sites_solution_hydrogens geom
_atom_sites_solution_primary direct
_atom_sites_solution_secondary difmap
_audit_creation_method SHELXL-97
_cell_angle_alpha 90.00
_cell_angle_beta 96.542(9)
_cell_angle_gamma 90.00
_cell_formula_units_Z 2
_cell_length_a 13.735(3)
_cell_length_b 11.7385(11)
_cell_length_c 16.8051(11)
_cell_measurement_reflns_used 25
_cell_measurement_temperature 293(2)
_cell_measurement_theta_max 13
_cell_measurement_theta_min 8
_cell_volume 2691.9(6)
_computing_cell_refinement CAD4
_computing_data_collection CAD4
_computing_data_reduction CAD4
_computing_structure_refinement 'SHELXL-97 (Sheldrick, 1997)'
_computing_structure_solution 'SIR-92 (J.Appl.Cryst.1993,26,343-350)'
_diffrn_ambient_temperature 293(2)
_diffrn_measured_fraction_theta_full 1.000
_diffrn_measured_fraction_theta_max 1.000
_diffrn_measurement_device_type CAD4-MACH3
_diffrn_measurement_method /w-scans
_diffrn_radiation_monochromator graphite
_diffrn_radiation_source 'fine-focus sealed tube'
_diffrn_radiation_type MoK\a
_diffrn_radiation_wavelength 0.71073
_diffrn_reflns_av_R_equivalents 0.0097
_diffrn_reflns_av_sigmaI/netI 0.0284
_diffrn_reflns_limit_h_max 16
_diffrn_reflns_limit_h_min 0
_diffrn_reflns_limit_k_max 13
_diffrn_reflns_limit_k_min 0
_diffrn_reflns_limit_l_max 19
_diffrn_reflns_limit_l_min -19
_diffrn_reflns_number 5203
_diffrn_reflns_theta_full 24.97
_diffrn_reflns_theta_max 24.97
_diffrn_reflns_theta_min 1.22
_diffrn_standards_decay_% 0
_diffrn_standards_interval_time 60
_diffrn_standards_number 3
_exptl_absorpt_coefficient_mu 0.837
_exptl_absorpt_correction_type none
_exptl_crystal_colour red
_exptl_crystal_density_diffrn 1.461
_exptl_crystal_density_method 'not measured'
_exptl_crystal_description plate
_exptl_crystal_F_000 1226
_exptl_crystal_size_max 0.20
_exptl_crystal_size_mid 0.20
_exptl_crystal_size_min 0.10
_refine_diff_density_max 1.112
_refine_diff_density_min -0.552
_refine_diff_density_rms 0.084
_refine_ls_abs_structure_details 'Flack H D (1983), Acta Cryst. A39, 876-881'
_refine_ls_abs_structure_Flack -0.01(3)
_refine_ls_extinction_method none
_refine_ls_goodness_of_fit_ref 1.085
_refine_ls_hydrogen_treatment constr
_refine_ls_matrix_type full
_refine_ls_number_parameters 614
_refine_ls_number_reflns 4980
_refine_ls_number_restraints 2
_refine_ls_restrained_S_all 1.087
_refine_ls_R_factor_all 0.0528
_refine_ls_R_factor_gt 0.0421
_refine_ls_shift/su_max 0.000
_refine_ls_shift/su_mean 0.000
_refine_ls_structure_factor_coef Fsqd
_refine_ls_weighting_details 'calc w=1/[\s^2^(Fo^2^)+(0.0733P)^2^+1.3575P] where P=(Fo^2^+2Fc^2^)/3'
_refine_ls_weighting_scheme calc
_refine_ls_wR_factor_gt 0.1082
_refine_ls_wR_factor_ref 0.1124
_reflns_number_gt 4488
_reflns_number_total 4980
_reflns_threshold_expression >2sigma(I)
_cod_data_source_file b705891h.txt
_cod_data_source_block mbsnk46
_cod_original_sg_symbol_H-M 'P 21'
_cod_database_code 7102152

loop_
_symmetry_equiv_pos_as_xyz
'x, y, z'
'-x, y+1/2, -z'

loop_
_atom_site_label
_atom_site_type_symbol
_atom_site_fract_x
_atom_site_fract_y
_atom_site_fract_z
_atom_site_U_iso_or_equiv
_atom_site_adp_type
_atom_site_occupancy
_atom_site_symmetry_multiplicity
_atom_site_calc_flag
_atom_site_refinement_flags
C1 C 0.6749(5) 0.5801(6) 0.3491(4) 0.0341(14) Uani 1 1 d .
C2 C 0.7562(5) 0.5393(6) 0.3146(4) 0.0358(14) Uani 1 1 d .
C3 C 0.7711(5) 0.4216(6) 0.3110(4) 0.0364(14) Uani 1 1 d .
H3 H 0.8233 0.3939 0.2860 0.044 Uiso 1 1 calc R
C4 C 0.7091(5) 0.3447(5) 0.3441(4) 0.0377(16) Uani 1 1 d .
C5 C 0.6327(6) 0.3905(6) 0.3813(4) 0.0399(16) Uani 1 1 d .
H5 H 0.5923 0.3407 0.4053 0.048 Uiso 1 1 calc R
C6 C 0.6130(5) 0.5078(6) 0.3847(4) 0.0363(15) Uani 1 1 d .
C7 C 0.8267(5) 0.6199(6) 0.2813(4) 0.0352(14) Uani 1 1 d .
H7A H 0.8573 0.6675 0.3243 0.042 Uiso 1 1 calc R
H7B H 0.8779 0.5762 0.2602 0.042 Uiso 1 1 calc R
C8 C 0.8476(5) 0.7775(6) 0.1863(4) 0.0417(16) Uani 1 1 d .
H8A H 0.8900 0.8095 0.2309 0.050 Uiso 1 1 calc R
H8B H 0.8881 0.7397 0.1508 0.050 Uiso 1 1 calc R
C9 C 0.7885(5) 0.8697(7) 0.1425(5) 0.0494(19) Uani 1 1 d .
C10 C 0.7297(5) 0.6269(7) 0.1480(4) 0.0418(16) Uani 1 1 d .
H10A H 0.7489 0.5477 0.1552 0.050 Uiso 1 1 calc R
H10B H 0.7528 0.6537 0.0989 0.050 Uiso 1 1 calc R
C11 C 0.6209(5) 0.6350(7) 0.1404(5) 0.0448(17) Uani 1 1 d .
C12 C 0.7256(6) 0.2159(7) 0.3387(5) 0.0493(19) Uani 1 1 d .
C13 C 0.8346(11) 0.1862(10) 0.3679(12) 0.126(6) Uani 1 1 d .
H13A H 0.8490 0.2066 0.4233 0.189 Uiso 1 1 calc R
H13B H 0.8769 0.2277 0.3366 0.189 Uiso 1 1 calc R
H13C H 0.8449 0.1059 0.3618 0.189 Uiso 1 1 calc R
C14 C 0.6626(13) 0.1454(9) 0.3802(11) 0.144(8) Uani 1 1 d .
H14A H 0.6617 0.1733 0.4339 0.216 Uiso 1 1 calc R
H14B H 0.6865 0.0685 0.3820 0.216 Uiso 1 1 calc R
H14C H 0.5974 0.1473 0.3527 0.216 Uiso 1 1 calc R
C15 C 0.714(2) 0.1799(11) 0.2500(10) 0.194(12) Uani 1 1 d .
H15A H 0.7635 0.1257 0.2411 0.290 Uiso 1 1 calc R
H15B H 0.7193 0.2456 0.2169 0.290 Uiso 1 1 calc R
H15C H 0.6502 0.1458 0.2368 0.290 Uiso 1 1 calc R
C16 C 0.5296(5) 0.5537(6) 0.4298(5) 0.0450(17) Uani 1 1 d .
C17 C 0.4775(7) 0.4562(9) 0.4712(6) 0.068(3) Uani 1 1 d .
H17A H 0.5252 0.4135 0.5053 0.102 Uiso 1 1 calc R
H17B H 0.4449 0.4067 0.4312 0.102 Uiso 1 1 calc R
H17C H 0.4303 0.4883 0.5028 0.102 Uiso 1 1 calc R
C18 C 0.4532(6) 0.6172(9) 0.3737(6) 0.064(2) Uani 1 1 d .
H18A H 0.4009 0.6417 0.4029 0.096 Uiso 1 1 calc R
H18B H 0.4277 0.5675 0.3310 0.096 Uiso 1 1 calc R
H18C H 0.4830 0.6824 0.3518 0.096 Uiso 1 1 calc R
C19 C 0.5692(7) 0.6353(8) 0.4963(5) 0.062(2) Uani 1 1 d .
H19A H 0.6166 0.5966 0.5331 0.093 Uiso 1 1 calc R
H19B H 0.5162 0.6615 0.5243 0.093 Uiso 1 1 calc R
H19C H 0.5996 0.6993 0.4735 0.093 Uiso 1 1 calc R
C20 C 0.4633(13) 0.3858(16) 0.1857(9) 0.134(6) Uani 1 1 d .
H20A H 0.5130 0.4414 0.2016 0.200 Uiso 1 1 calc R
H20B H 0.4929 0.3121 0.1832 0.200 Uiso 1 1 calc R
H20C H 0.4166 0.3844 0.2242 0.200 Uiso 1 1 calc R
C21 C 0.0594(6) 0.2493(7) 0.2623(4) 0.0444(17) Uani 1 1 d .
C22 C 0.0348(5) 0.1488(7) 0.2218(4) 0.0429(16) Uani 1 1 d .
C23 C 0.0633(6) 0.0440(7) 0.2580(5) 0.0506(19) Uani 1 1 d .
H23 H 0.0500 -0.0235 0.2299 0.061 Uiso 1 1 calc R
C24 C 0.1102(7) 0.0407(8) 0.3341(5) 0.057(2) Uani 1 1 d .
C25 C 0.1355(6) 0.1422(8) 0.3719(5) 0.055(2) Uani 1 1 d .
H25 H 0.1701 0.1393 0.4228 0.067 Uiso 1 1 calc R
C26 C 0.1122(6) 0.2498(7) 0.3385(5) 0.0487(19) Uani 1 1 d .
C27 C -0.0276(5) 0.1468(7) 0.1409(4) 0.0395(15) Uani 1 1 d .
H27A H -0.0261 0.0707 0.1187 0.047 Uiso 1 1 calc R
H27B H -0.0950 0.1637 0.1488 0.047 Uiso 1 1 calc R
C28 C -0.0615(6) 0.2292(7) 0.0057(4) 0.0450(17) Uani 1 1 d .
H28A H -0.1281 0.2163 0.0176 0.054 Uiso 1 1 calc R
H28B H -0.0437 0.1674 -0.0281 0.054 Uiso 1 1 calc R
C29 C -0.0563(6) 0.3407(7) -0.0381(5) 0.0488(19) Uani 1 1 d .
C30 C 0.1076(5) 0.2042(7) 0.0654(5) 0.0466(18) Uani 1 1 d .
H30A H 0.1076 0.1850 0.0092 0.056 Uiso 1 1 calc R
H30B H 0.1304 0.1380 0.0966 0.056 Uiso 1 1 calc R
C31 C 0.1777(6) 0.3006(10) 0.0855(6) 0.064(2) Uani 1 1 d .
C32 C 0.1382(10) -0.0770(11) 0.3739(6) 0.085(4) Uani 1 1 d .
C33 C 0.1549(18) -0.0591(15) 0.4647(9) 0.196(12) Uani 1 1 d .
H33A H 0.1018 -0.0155 0.4815 0.295 Uiso 1 1 calc R
H33B H 0.2154 -0.0190 0.4783 0.295 Uiso 1 1 calc R
H33C H 0.1580 -0.1318 0.4911 0.295 Uiso 1 1 calc R
C34 C 0.0670(17) -0.1628(16) 0.3532(14) 0.233(16) Uani 1 1 d .
H34A H 0.0517 -0.1653 0.2960 0.349 Uiso 1 1 calc R
H34B H 0.0087 -0.1459 0.3775 0.349 Uiso 1 1 calc R
H34C H 0.0925 -0.2353 0.3720 0.349 Uiso 1 1 calc R
C35 C 0.2336(19) -0.1158(17) 0.3464(18) 0.214(13) Uani 1 1 d .
H35A H 0.2411 -0.1964 0.3549 0.321 Uiso 1 1 calc R
H35B H 0.2871 -0.0765 0.3764 0.321 Uiso 1 1 calc R
H35C H 0.2335 -0.0993 0.2905 0.321 Uiso 1 1 calc R
C36 C 0.1399(8) 0.3614(9) 0.3823(6) 0.067(3) Uani 1 1 d .
C37 C 0.1948(10) 0.3405(11) 0.4668(7) 0.101(5) Uani 1 1 d .
H37A H 0.1960 0.4096 0.4974 0.151 Uiso 1 1 calc R
H37B H 0.2608 0.3167 0.4619 0.151 Uiso 1 1 calc R
H37C H 0.1618 0.2822 0.4934 0.151 Uiso 1 1 calc R
C38 C 0.0537(9) 0.4373(11) 0.3916(8) 0.100(4) Uani 1 1 d .
H38A H 0.0281 0.4669 0.3402 0.150 Uiso 1 1 calc R
H38B H 0.0741 0.4992 0.4269 0.150 Uiso 1 1 calc R
H38C H 0.0037 0.3942 0.4136 0.150 Uiso 1 1 calc R
C39 C 0.2151(12) 0.4240(15) 0.3356(10) 0.129(6) Uani 1 1 d .
H39A H 0.1830 0.4501 0.2852 0.194 Uiso 1 1 calc R
H39B H 0.2670 0.3726 0.3264 0.194 Uiso 1 1 calc R
H39C H 0.2417 0.4879 0.3663 0.194 Uiso 1 1 calc R
C40 C 0.646(2) 0.537(3) 0.813(2) 0.29(2) Uani 1 1 d .
H40A H 0.6481 0.5978 0.7755 0.442 Uiso 1 1 calc R
H40B H 0.5995 0.4807 0.7920 0.442 Uiso 1 1 calc R
H40C H 0.7101 0.5022 0.8226 0.442 Uiso 1 1 calc R
N1 N 0.7774(4) 0.6944(5) 0.2163(3) 0.0321(11) Uani 1 1 d .
N2 N 0.0056(4) 0.2306(5) 0.0810(3) 0.0383(13) Uani 1 1 d .
O1 O 0.5671(4) 0.8952(5) 0.2784(4) 0.0602(15) Uani 1 1 d .
O2 O 0.7605(4) 0.8890(4) 0.3222(3) 0.0534(14) Uani 1 1 d .
O1W O 0.4357(8) 0.7306(11) -0.0088(7) 0.138(4) Uani 1 1 d D
O3 O 0.6589(4) 0.6953(4) 0.3475(3) 0.0422(11) Uani 1 1 d .
O2W O 0.4499(6) 0.4935(11) -0.0537(5) 0.117(4) Uani 1 1 d .
O4 O 0.7003(4) 0.8860(4) 0.1639(3) 0.0487(13) Uani 1 1 d .
O3W O 0.2706(4) 0.5627(6) 0.0200(4) 0.0731(19) Uani 1 1 d .
O5 O 0.8199(4) 0.9265(7) 0.0908(4) 0.077(2) Uani 1 1 d .
O4W O 0.3898(5) 0.6624(11) 0.1515(6) 0.127(4) Uani 1 1 d .
O6 O 0.5826(3) 0.7003(5) 0.1897(3) 0.0474(12) Uani 1 1 d .
O7 O 0.5750(4) 0.5777(6) 0.0874(4) 0.072(2) Uani 1 1 d .
O6W O 0.2021(6) 0.6646(12) 0.1690(7) 0.137(4) Uani 1 1 d .
O8 O 0.0076(6) 0.5584(6) 0.1452(4) 0.0760(19) Uani 1 1 d .
O9 O -0.1345(4) 0.3957(6) 0.1250(3) 0.0590(16) Uani 1 1 d .
O10 O 0.0284(5) 0.3509(5) 0.2283(3) 0.0542(14) Uani 1 1 d .
O11 O -0.0236(4) 0.4261(5) 0.0052(3) 0.0538(14) Uani 1 1 d .
O12 O -0.0832(5) 0.3469(6) -0.1095(3) 0.076(2) Uani 1 1 d .
O13 O 0.1444(4) 0.3940(6) 0.1088(4) 0.0649(17) Uani 1 1 d .
O14 O 0.2629(4) 0.2816(7) 0.0758(6) 0.102(3) Uani 1 1 d .
O20 O 0.4149(6) 0.4149(10) 0.1093(6) 0.113(3) Uani 1 1 d .
O40 O 0.6193(13) 0.580(2) 0.8861(13) 0.223(10) Uani 1 1 d .
H40 H 0.6636 0.6195 0.9077 0.335 Uiso 1 1 calc R
Co1 Co 0.42360(9) 0.57258(12) 0.05249(8) 0.0656(4) Uani 1 1 d .
Mo1 Mo 0.66780(4) 0.81559(4) 0.27258(3) 0.03722(16) Uani 1 1 d .
Mo2 Mo -0.01172(5) 0.41622(5) 0.12720(4) 0.04497(18) Uani 1 1 d .
O5W O 0.299(2) 0.897(3) -0.006(2) 0.47(2) Uiso 1 1 d D

loop_
_atom_site_aniso_label
_atom_site_aniso_U_11
_atom_site_aniso_U_22
_atom_site_aniso_U_33
_atom_site_aniso_U_23
_atom_site_aniso_U_13
_atom_site_aniso_U_12
C1 0.039(3) 0.025(3) 0.039(3) -0.001(3) 0.007(3) 0.000(3)
C2 0.041(4) 0.026(3) 0.042(3) -0.002(3) 0.010(3) -0.007(3)
C3 0.044(4) 0.022(3) 0.044(3) -0.001(3) 0.010(3) 0.006(3)
C4 0.051(4) 0.021(4) 0.043(4) 0.000(2) 0.015(3) -0.001(3)
C5 0.048(4) 0.031(4) 0.042(4) 0.001(3) 0.012(3) -0.009(3)
C6 0.044(4) 0.028(3) 0.038(3) -0.007(3) 0.013(3) -0.004(3)
C7 0.031(3) 0.028(3) 0.046(4) 0.010(3) 0.001(3) -0.001(3)
C8 0.037(4) 0.035(4) 0.052(4) 0.013(3) -0.002(3) -0.012(3)
C9 0.037(4) 0.050(4) 0.058(4) 0.014(4) -0.008(3) -0.013(3)
C10 0.040(4) 0.043(4) 0.043(4) -0.011(3) 0.006(3) -0.002(3)
C11 0.036(4) 0.042(4) 0.055(4) 0.000(4) -0.001(3) -0.002(3)
C12 0.064(5) 0.030(4) 0.059(5) -0.006(3) 0.025(4) -0.005(4)
C13 0.108(10) 0.039(6) 0.232(19) -0.003(9) 0.021(11) 0.006(6)
C14 0.216(17) 0.034(5) 0.215(17) 0.015(8) 0.168(15) 0.019(8)
C15 0.44(4) 0.038(6) 0.126(13) -0.020(7) 0.118(18) -0.003(13)
C16 0.046(4) 0.032(4) 0.060(4) -0.008(3) 0.022(3) -0.002(3)
C17 0.060(5) 0.063(6) 0.090(7) 0.002(5) 0.043(5) -0.003(4)
C18 0.045(5) 0.057(5) 0.092(6) 0.003(5) 0.014(4) 0.004(4)
C19 0.076(6) 0.053(5) 0.063(5) -0.016(4) 0.031(4) 0.000(5)
C20 0.143(13) 0.127(14) 0.119(11) 0.026(10) -0.038(10) -0.005(11)
C21 0.044(4) 0.053(5) 0.036(4) 0.002(3) 0.005(3) 0.000(3)
C22 0.042(4) 0.051(4) 0.036(3) 0.001(3) 0.008(3) -0.002(3)
C23 0.059(5) 0.045(4) 0.046(4) 0.000(3) 0.000(4) 0.005(4)
C24 0.065(5) 0.056(5) 0.048(4) 0.010(4) -0.003(4) -0.008(4)
C25 0.058(5) 0.069(6) 0.036(4) -0.001(4) -0.007(3) 0.003(4)
C26 0.042(4) 0.056(5) 0.045(4) -0.006(4) -0.004(3) -0.010(4)
C27 0.037(4) 0.040(4) 0.042(4) 0.006(3) 0.006(3) -0.009(3)
C28 0.053(4) 0.047(4) 0.035(3) -0.001(3) 0.004(3) -0.004(4)
C29 0.046(4) 0.053(5) 0.048(4) 0.008(4) 0.008(3) 0.000(4)
C30 0.043(4) 0.052(5) 0.047(4) -0.002(3) 0.017(3) -0.002(4)
C31 0.039(4) 0.076(7) 0.077(6) 0.010(5) 0.004(4) 0.001(5)
C32 0.113(9) 0.069(7) 0.065(6) 0.026(6) -0.028(6) -0.019(7)
C33 0.37(3) 0.100(12) 0.089(10) 0.043(9) -0.085(15) -0.061(17)
C34 0.25(2) 0.123(15) 0.27(3) 0.136(17) -0.19(2) -0.111(16)
C35 0.23(2) 0.107(16) 0.32(3) 0.094(19) 0.11(2) 0.079(17)
C36 0.070(6) 0.067(6) 0.059(5) -0.024(5) -0.016(5) 0.002(5)
C37 0.136(11) 0.080(9) 0.073(7) -0.025(6) -0.049(7) 0.003(8)
C38 0.088(8) 0.092(9) 0.108(9) -0.051(8) -0.038(7) 0.021(7)
C39 0.138(13) 0.126(13) 0.123(11) -0.034(10) 0.006(9) -0.086(11)
C40 0.26(3) 0.25(3) 0.42(5) -0.22(4) 0.22(3) -0.13(3)
N1 0.026(3) 0.031(3) 0.039(3) 0.002(2) 0.003(2) -0.006(2)
N2 0.041(3) 0.037(3) 0.038(3) 0.004(2) 0.007(2) -0.003(3)
O1 0.067(4) 0.039(3) 0.075(4) -0.004(3) 0.008(3) 0.015(3)
O2 0.069(4) 0.031(3) 0.057(3) -0.004(2) -0.010(3) -0.011(2)
O1W 0.107(7) 0.133(9) 0.166(10) 0.033(8) -0.022(7) -0.038(7)
O3 0.051(3) 0.022(2) 0.054(3) -0.005(2) 0.012(2) 0.001(2)
O2W 0.074(5) 0.189(11) 0.087(5) -0.077(7) 0.003(4) -0.022(6)
O4 0.053(3) 0.038(3) 0.053(3) 0.014(2) -0.005(2) 0.001(2)
O3W 0.047(3) 0.084(5) 0.082(4) -0.028(4) -0.020(3) 0.009(3)
O5 0.055(3) 0.083(5) 0.093(4) 0.058(4) 0.001(3) -0.002(4)
O4W 0.047(4) 0.210(12) 0.120(7) -0.103(8) -0.004(4) -0.003(5)
O6 0.030(2) 0.049(3) 0.062(3) -0.016(3) 0.001(2) -0.004(2)
O7 0.048(3) 0.087(5) 0.077(4) -0.051(4) -0.013(3) -0.005(3)
O6W 0.064(5) 0.169(12) 0.181(10) 0.035(9) 0.021(6) -0.011(6)
O8 0.108(5) 0.043(4) 0.076(4) 0.002(3) 0.009(4) -0.003(4)
O9 0.040(3) 0.079(4) 0.059(3) -0.007(3) 0.010(2) 0.007(3)
O10 0.074(4) 0.045(3) 0.041(3) -0.003(2) 0.000(3) 0.004(3)
O11 0.064(4) 0.050(3) 0.048(3) 0.010(3) 0.009(3) 0.002(3)
O12 0.098(5) 0.082(5) 0.045(3) 0.017(3) -0.006(3) -0.007(4)
O13 0.045(3) 0.064(4) 0.085(4) 0.004(3) 0.003(3) -0.017(3)
O14 0.034(3) 0.084(6) 0.185(9) 0.017(6) 0.008(4) -0.001(3)
O20 0.077(5) 0.123(7) 0.127(7) 0.032(7) -0.037(5) -0.014(6)
O40 0.195(15) 0.24(2) 0.261(19) -0.092(16) 0.135(15) -0.107(15)
Co1 0.0428(6) 0.0786(9) 0.0710(8) -0.0301(7) -0.0125(5) 0.0006(6)
Mo1 0.0420(3) 0.0227(2) 0.0454(3) -0.0020(2) -0.0017(2) 0.0005(3)
Mo2 0.0506(4) 0.0376(3) 0.0468(3) -0.0012(3) 0.0059(3) 0.0000(3)

loop_
_atom_type_symbol
_atom_type_description
_atom_type_scat_dispersion_real
_atom_type_scat_dispersion_imag
_atom_type_scat_source
C C 0.0033 0.0016 'International Tables Vol C Tables 4.2.6.8 and 6.1.1.4'
H H 0.0000 0.0000 'International Tables Vol C Tables 4.2.6.8 and 6.1.1.4'
N N 0.0061 0.0033 'International Tables Vol C Tables 4.2.6.8 and 6.1.1.4'
O O 0.0106 0.0060 'International Tables Vol C Tables 4.2.6.8 and 6.1.1.4'
Co Co 0.3494 0.9721 'International Tables Vol C Tables 4.2.6.8 and 6.1.1.4'
Mo Mo -1.6832 0.6857 'International Tables Vol C Tables 4.2.6.8 and 6.1.1.4'

loop_
_geom_angle_atom_site_label_1
_geom_angle_atom_site_label_2
_geom_angle_atom_site_label_3
_geom_angle
O3 C1 C6 120.5(6)
O3 C1 C2 117.7(6)
C6 C1 C2 121.8(6)
C3 C2 C1 118.9(6)
C3 C2 C7 120.1(6)
C1 C2 C7 121.0(6)
C4 C3 C2 121.5(6)
C4 C3 H3 119.3
C2 C3 H3 119.3
C5 C4 C3 116.9(6)
C5 C4 C12 122.2(6)
C3 C4 C12 120.9(6)
C4 C5 C6 123.9(6)
C4 C5 H5 118.1
C6 C5 H5 118.1
C1 C6 C5 116.9(6)
C1 C6 C16 121.7(6)
C5 C6 C16 121.4(6)
N1 C7 C2 112.4(5)
N1 C7 H7A 109.1
C2 C7 H7A 109.1
N1 C7 H7B 109.1
C2 C7 H7B 109.1
H7A C7 H7B 107.9
C9 C8 N1 107.6(5)
C9 C8 H8A 110.2
N1 C8 H8A 110.2
C9 C8 H8B 110.2
N1 C8 H8B 110.2
H8A C8 H8B 108.5
O5 C9 O4 122.0(7)
O5 C9 C8 122.2(7)
O4 C9 C8 115.7(6)
N1 C10 C11 112.5(6)
N1 C10 H10A 109.1
C11 C10 H10A 109.1
N1 C10 H10B 109.1
C11 C10 H10B 109.1
H10A C10 H10B 107.8
O7 C11 O6 125.4(7)
O7 C11 C10 117.0(7)
O6 C11 C10 117.6(6)
C14 C12 C4 116.0(7)
C14 C12 C15 108.0(12)
C4 C12 C15 109.1(8)
C14 C12 C13 109.1(11)
C4 C12 C13 110.2(8)
C15 C12 C13 103.7(13)
C12 C13 H13A 109.5
C12 C13 H13B 109.5
H13A C13 H13B 109.5
C12 C13 H13C 109.5
H13A C13 H13C 109.5
H13B C13 H13C 109.5
C12 C14 H14A 109.5
C12 C14 H14B 109.5
H14A C14 H14B 109.5
C12 C14 H14C 109.5
H14A C14 H14C 109.5
H14B C14 H14C 109.5
C12 C15 H15A 109.5
C12 C15 H15B 109.5
H15A C15 H15B 109.5
C12 C15 H15C 109.5
H15A C15 H15C 109.5
H15B C15 H15C 109.5
C18 C16 C19 108.0(7)
C18 C16 C6 111.4(6)
C19 C16 C6 111.0(6)
C18 C16 C17 108.5(7)
C19 C16 C17 106.1(7)
C6 C16 C17 111.6(6)
C16 C17 H17A 109.5
C16 C17 H17B 109.5
H17A C17 H17B 109.5
C16 C17 H17C 109.5
H17A C17 H17C 109.5
H17B C17 H17C 109.5
C16 C18 H18A 109.5
C16 C18 H18B 109.5
H18A C18 H18B 109.5
C16 C18 H18C 109.5
H18A C18 H18C 109.5
H18B C18 H18C 109.5
C16 C19 H19A 109.5
C16 C19 H19B 109.5
H19A C19 H19B 109.5
C16 C19 H19C 109.5
H19A C19 H19C 109.5
H19B C19 H19C 109.5
O20 C20 H20A 109.5
O20 C20 H20B 109.5
H20A C20 H20B 109.5
O20 C20 H20C 109.5
H20A C20 H20C 109.5
H20B C20 H20C 109.5
O10 C21 C22 119.4(6)
O10 C21 C26 118.8(7)
C22 C21 C26 121.8(7)
C21 C22 C23 119.5(6)
C21 C22 C27 122.2(7)
C23 C22 C27 118.2(7)
C24 C23 C22 120.5(8)
C24 C23 H23 119.8
C22 C23 H23 119.8
C23 C24 C25 118.4(8)
C23 C24 C32 119.5(8)
C25 C24 C32 122.1(7)
C24 C25 C26 124.1(7)
C24 C25 H25 117.9
C26 C25 H25 117.9
C21 C26 C25 115.6(7)
C21 C26 C36 121.3(8)
C25 C26 C36 123.1(7)
N2 C27 C22 113.7(6)
N2 C27 H27A 108.8
C22 C27 H27A 108.8
N2 C27 H27B 108.8
C22 C27 H27B 108.8
H27A C27 H27B 107.7
N2 C28 C29 110.4(6)
N2 C28 H28A 109.6
C29 C28 H28A 109.6
N2 C28 H28B 109.6
C29 C28 H28B 109.6
H28A C28 H28B 108.1
O12 C29 O11 123.9(8)
O12 C29 C28 120.5(8)
O11 C29 C28 115.6(6)
N2 C30 C31 113.3(7)
N2 C30 H30A 108.9
C31 C30 H30A 108.9
N2 C30 H30B 108.9
C31 C30 H30B 108.9
H30A C30 H30B 107.7
O14 C31 O13 125.8(10)
O14 C31 C30 115.6(10)
O13 C31 C30 118.6(7)
C34 C32 C35 108.0(19)
C34 C32 C33 111.3(15)
C35 C32 C33 108.0(17)
C34 C32 C24 113.2(10)
C35 C32 C24 108.4(11)
C33 C32 C24 107.9(12)
C32 C33 H33A 109.5
C32 C33 H33B 109.5
H33A C33 H33B 109.5
C32 C33 H33C 109.5
H33A C33 H33C 109.5
H33B C33 H33C 109.5
C32 C34 H34A 109.5
C32 C34 H34B 109.5
H34A C34 H34B 109.5
C32 C34 H34C 109.5
H34A C34 H34C 109.5
H34B C34 H34C 109.5
C32 C35 H35A 109.5
C32 C35 H35B 109.5
H35A C35 H35B 109.5
C32 C35 H35C 109.5
H35A C35 H35C 109.5
H35B C35 H35C 109.5
C38 C36 C26 113.6(8)
C38 C36 C37 107.8(9)
C26 C36 C37 112.0(9)
C38 C36 C39 110.4(12)
C26 C36 C39 107.8(9)
C37 C36 C39 104.9(10)
C36 C37 H37A 109.5
C36 C37 H37B 109.5
H37A C37 H37B 109.5
C36 C37 H37C 109.5
H37A C37 H37C 109.5
H37B C37 H37C 109.5
C36 C38 H38A 109.5
C36 C38 H38B 109.5
H38A C38 H38B 109.5
C36 C38 H38C 109.5
H38A C38 H38C 109.5
H38B C38 H38C 109.5
C36 C39 H39A 109.5
C36 C39 H39B 109.5
H39A C39 H39B 109.5
C36 C39 H39C 109.5
H39A C39 H39C 109.5
H39B C39 H39C 109.5
O40 C40 H40A 109.5
O40 C40 H40B 109.5
H40A C40 H40B 109.5
O40 C40 H40C 109.5
H40A C40 H40C 109.5
H40B C40 H40C 109.5
C10 N1 C8 109.4(5)
C10 N1 C7 112.0(5)
C8 N1 C7 111.7(5)
C10 N1 Mo1 112.9(4)
C8 N1 Mo1 102.0(4)
C7 N1 Mo1 108.5(4)
C28 N2 C30 110.8(6)
C28 N2 C27 110.9(6)
C30 N2 C27 110.0(6)
C28 N2 Mo2 102.6(5)
C30 N2 Mo2 112.8(5)
C27 N2 Mo2 109.6(4)
C1 O3 Mo1 136.3(5)
C9 O4 Mo1 118.4(4)
C11 O6 Mo1 123.5(4)
C11 O7 Co1 128.9(6)
C21 O10 Mo2 140.7(5)
C29 O11 Mo2 120.4(5)
C31 O13 Mo2 122.3(5)
C20 O20 Co1 125.5(10)
C40 O40 H40 109.5
O4W Co1 O2W 174.6(5)
O4W Co1 O20 93.1(5)
O2W Co1 O20 91.2(5)
O4W Co1 O7 93.8(3)
O2W Co1 O7 89.4(3)
O20 Co1 O7 90.3(3)
O4W Co1 O3W 85.9(3)
O2W Co1 O3W 91.0(3)
O20 Co1 O3W 87.8(3)
O7 Co1 O3W 178.1(3)
O4W Co1 O1W 89.0(5)
O2W Co1 O1W 86.8(5)
O20 Co1 O1W 177.8(5)
O7 Co1 O1W 88.9(4)
O3W Co1 O1W 93.0(4)
O2 Mo1 O1 105.6(3)
O2 Mo1 O3 98.9(2)
O1 Mo1 O3 105.0(3)
O2 Mo1 O4 90.3(2)
O1 Mo1 O4 95.2(3)
O3 Mo1 O4 154.6(2)
O2 Mo1 O6 163.0(2)
O1 Mo1 O6 89.8(2)
O3 Mo1 O6 83.8(2)
O4 Mo1 O6 80.8(2)
O2 Mo1 N1 91.5(2)
O1 Mo1 N1 158.4(2)
O3 Mo1 N1 84.80(19)
O4 Mo1 N1 71.22(19)
O6 Mo1 N1 71.89(18)
O9 Mo2 O8 106.0(4)
O9 Mo2 O10 98.6(3)
O8 Mo2 O10 102.3(3)
O9 Mo2 O11 91.2(2)
O8 Mo2 O11 96.6(3)
O10 Mo2 O11 155.3(2)
O9 Mo2 O13 162.5(3)
O8 Mo2 O13 90.4(3)
O10 Mo2 O13 83.6(3)
O11 Mo2 O13 80.5(2)
O9 Mo2 N2 90.0(3)
O8 Mo2 N2 161.7(3)
O10 Mo2 N2 83.7(2)
O11 Mo2 N2 73.6(2)
O13 Mo2 N2 73.0(2)

loop_
_geom_bond_atom_site_label_1
_geom_bond_atom_site_label_2
_geom_bond_distance
C1 O3 1.369(8)
C1 C6 1.386(10)
C1 C2 1.400(10)
C2 C3 1.399(10)
C2 C7 1.506(9)
C3 C4 1.399(10)
C3 H3 0.9300
C4 C5 1.391(10)
C4 C12 1.533(10)
C5 C6 1.405(10)
C5 H5 0.9300
C6 C16 1.540(9)
C7 N1 1.500(8)
C7 H7A 0.9700
C7 H7B 0.9700
C8 C9 1.495(10)
C8 N1 1.499(8)
C8 H8A 0.9700
C8 H8B 0.9700
C9 O5 1.212(10)
C9 O4 1.316(10)
C10 N1 1.483(8)
C10 C11 1.489(10)
C10 H10A 0.9700
C10 H10B 0.9700
C11 O7 1.230(9)
C11 O6 1.285(9)
C12 C14 1.435(14)
C12 C15 1.539(17)
C12 C13 1.561(17)
C13 H13A 0.9600
C13 H13B 0.9600
C13 H13C 0.9600
C14 H14A 0.9600
C14 H14B 0.9600
C14 H14C 0.9600
C15 H15A 0.9600
C15 H15B 0.9600
C15 H15C 0.9600
C16 C18 1.523(12)
C16 C19 1.524(11)
C16 C17 1.556(11)
C17 H17A 0.9600
C17 H17B 0.9600
C17 H17C 0.9600
C18 H18A 0.9600
C18 H18B 0.9600
C18 H18C 0.9600
C19 H19A 0.9600
C19 H19B 0.9600
C19 H19C 0.9600
C20 O20 1.419(16)
C20 H20A 0.9600
C20 H20B 0.9600
C20 H20C 0.9600
C21 O10 1.369(10)
C21 C22 1.384(11)
C21 C26 1.399(11)
C22 C23 1.408(11)
C22 C27 1.524(9)
C23 C24 1.366(11)
C23 H23 0.9300
C24 C25 1.376(13)
C24 C32 1.564(14)
C25 C26 1.405(13)
C25 H25 0.9300
C26 C36 1.529(12)
C27 N2 1.514(9)
C27 H27A 0.9700
C27 H27B 0.9700
C28 N2 1.478(9)
C28 C29 1.507(11)
C28 H28A 0.9700
C28 H28B 0.9700
C29 O12 1.218(9)
C29 O11 1.288(10)
C30 N2 1.488(9)
C30 C31 1.499(13)
C30 H30A 0.9700
C30 H30B 0.9700
C31 O14 1.221(11)
C31 O13 1.266(13)
C32 C34 1.419(18)
C32 C35 1.51(2)
C32 C33 1.531(18)
C33 H33A 0.9600
C33 H33B 0.9600
C33 H33C 0.9600
C34 H34A 0.9600
C34 H34B 0.9600
C34 H34C 0.9600
C35 H35A 0.9600
C35 H35B 0.9600
C35 H35C 0.9600
C36 C38 1.505(15)
C36 C37 1.549(13)
C36 C39 1.551(18)
C37 H37A 0.9600
C37 H37B 0.9600
C37 H37C 0.9600
C38 H38A 0.9600
C38 H38B 0.9600
C38 H38C 0.9600
C39 H39A 0.9600
C39 H39B 0.9600
C39 H39C 0.9600
C40 O40 1.41(2)
C40 H40A 0.9600
C40 H40B 0.9600
C40 H40C 0.9600
N1 Mo1 2.347(5)
N2 Mo2 2.334(6)
O1 Mo1 1.681(6)
O2 Mo1 1.679(5)
O1W Co1 2.137(12)
O3 Mo1 1.905(5)
O2W Co1 2.079(8)
O4 Mo1 2.098(5)
O3W Co1 2.113(6)
O4W Co1 2.067(8)
O6 Mo1 2.184(5)
O7 Co1 2.096(6)
O8 Mo2 1.711(7)
O9 Mo2 1.700(5)
O10 Mo2 1.888(5)
O11 Mo2 2.041(5)
O13 Mo2 2.217(6)
O20 Co1 2.093(11)
O40 H40 0.8200

loop_
_geom_torsion_atom_site_label_1
_geom_torsion_atom_site_label_2
_geom_torsion_atom_site_label_3
_geom_torsion_atom_site_label_4
_geom_torsion
O3 C1 C2 C3 -176.1(6)
C6 C1 C2 C3 4.7(10)
O3 C1 C2 C7 3.5(10)
C6 C1 C2 C7 -175.7(6)
C1 C2 C3 C4 -2.8(11)
C7 C2 C3 C4 177.5(6)
C2 C3 C4 C5 -0.5(11)
C2 C3 C4 C12 179.2(7)
C3 C4 C5 C6 2.3(11)
C12 C4 C5 C6 -177.4(8)
O3 C1 C6 C5 177.8(7)
C2 C1 C6 C5 -3.0(11)
O3 C1 C6 C16 -5.3(11)
C2 C1 C6 C16 173.9(7)
C4 C5 C6 C1 -0.6(12)
C4 C5 C6 C16 -177.5(7)
C3 C2 C7 N1 120.7(7)
C1 C2 C7 N1 -58.9(8)
N1 C8 C9 O5 -155.3(8)
N1 C8 C9 O4 25.3(9)
N1 C10 C11 O7 -177.0(7)
N1 C10 C11 O6 2.6(10)
C5 C4 C12 C14 -5.1(15)
C3 C4 C12 C14 175.1(12)
C5 C4 C12 C15 117.1(13)
C3 C4 C12 C15 -62.7(14)
C5 C4 C12 C13 -129.7(10)
C3 C4 C12 C13 50.5(12)
C1 C6 C16 C18 64.2(9)
C5 C6 C16 C18 -119.1(8)
C1 C6 C16 C19 -56.2(10)
C5 C6 C16 C19 120.5(8)
C1 C6 C16 C17 -174.4(7)
C5 C6 C16 C17 2.4(11)
O10 C21 C22 C23 -177.5(7)
C26 C21 C22 C23 0.0(11)
O10 C21 C22 C27 -1.1(11)
C26 C21 C22 C27 176.4(7)
C21 C22 C23 C24 3.5(12)
C27 C22 C23 C24 -173.0(7)
C22 C23 C24 C25 -4.9(14)
C22 C23 C24 C32 178.1(9)
C23 C24 C25 C26 2.9(14)
C32 C24 C25 C26 179.9(10)
O10 C21 C26 C25 175.6(7)
C22 C21 C26 C25 -2.0(12)
O10 C21 C26 C36 -3.0(12)
C22 C21 C26 C36 179.4(8)
C24 C25 C26 C21 0.5(13)
C24 C25 C26 C36 179.1(10)
C21 C22 C27 N2 48.1(9)
C23 C22 C27 N2 -135.4(7)
N2 C28 C29 O12 159.5(8)
N2 C28 C29 O11 -21.6(10)
N2 C30 C31 O14 178.0(8)
N2 C30 C31 O13 -3.6(12)
C23 C24 C32 C34 -37(2)
C25 C24 C32 C34 146.5(17)
C23 C24 C32 C35 83.1(17)
C25 C24 C32 C35 -93.8(17)
C23 C24 C32 C33 -160.2(13)
C25 C24 C32 C33 22.9(17)
C21 C26 C36 C38 55.5(13)
C25 C26 C36 C38 -123.1(11)
C21 C26 C36 C37 178.0(9)
C25 C26 C36 C37 -0.6(14)
C21 C26 C36 C39 -67.2(12)
C25 C26 C36 C39 114.2(12)
C11 C10 N1 C8 -123.5(6)
C11 C10 N1 C7 112.1(7)
C11 C10 N1 Mo1 -10.7(7)
C9 C8 N1 C10 73.1(7)
C9 C8 N1 C7 -162.4(6)
C9 C8 N1 Mo1 -46.7(6)
C2 C7 N1 C10 -59.4(7)
C2 C7 N1 C8 177.5(6)
C2 C7 N1 Mo1 65.9(6)
C29 C28 N2 C30 -81.7(8)
C29 C28 N2 C27 155.8(6)
C29 C28 N2 Mo2 38.9(7)
C31 C30 N2 C28 116.5(7)
C31 C30 N2 C27 -120.6(7)
C31 C30 N2 Mo2 2.1(8)
C22 C27 N2 C28 -176.6(6)
C22 C27 N2 C30 60.5(8)
C22 C27 N2 Mo2 -64.0(7)
C6 C1 O3 Mo1 -140.8(6)
C2 C1 O3 Mo1 40.0(10)
O5 C9 O4 Mo1 -163.8(7)
C8 C9 O4 Mo1 15.7(9)
O7 C11 O6 Mo1 -172.1(7)
C10 C11 O6 Mo1 8.3(10)
O6 C11 O7 Co1 4.5(14)
C10 C11 O7 Co1 -175.9(6)
C22 C21 O10 Mo2 -23.6(12)
C26 C21 O10 Mo2 158.8(7)
O12 C29 O11 Mo2 165.2(7)
C28 C29 O11 Mo2 -13.7(9)
O14 C31 O13 Mo2 -178.3(8)
C30 C31 O13 Mo2 3.5(12)
C20 O20 Co1 O4W -50.9(13)
C20 O20 Co1 O2W 132.3(13)
C20 O20 Co1 O7 42.9(13)
C20 O20 Co1 O3W -136.7(13)
C20 O20 Co1 O1W 110(10)
C11 O7 Co1 O4W -11.8(9)
C11 O7 Co1 O2W 163.8(9)
C11 O7 Co1 O20 -105.0(9)
C11 O7 Co1 O3W -93(8)
C11 O7 Co1 O1W 77.1(9)
C1 O3 Mo1 O2 -113.6(7)
C1 O3 Mo1 O1 137.5(7)
C1 O3 Mo1 O4 -3.6(10)
C1 O3 Mo1 O6 49.4(7)
C1 O3 Mo1 N1 -22.9(7)
C9 O4 Mo1 O2 58.4(6)
C9 O4 Mo1 O1 164.0(6)
C9 O4 Mo1 O3 -53.4(8)
C9 O4 Mo1 O6 -107.0(6)
C9 O4 Mo1 N1 -33.1(5)
C11 O6 Mo1 O2 2.8(12)
C11 O6 Mo1 O1 157.6(6)
C11 O6 Mo1 O3 -97.3(6)
C11 O6 Mo1 O4 62.4(6)
C11 O6 Mo1 N1 -10.7(6)
C10 N1 Mo1 O2 -165.3(5)
C8 N1 Mo1 O2 -48.1(4)
C7 N1 Mo1 O2 69.9(4)
C10 N1 Mo1 O1 -22.5(9)
C8 N1 Mo1 O1 94.8(8)
C7 N1 Mo1 O1 -147.2(7)
C10 N1 Mo1 O3 95.9(5)
C8 N1 Mo1 O3 -146.8(4)
C7 N1 Mo1 O3 -28.9(4)
C10 N1 Mo1 O4 -75.5(4)
C8 N1 Mo1 O4 41.8(4)
C7 N1 Mo1 O4 159.7(4)
C10 N1 Mo1 O6 10.7(4)
C8 N1 Mo1 O6 128.0(4)
C7 N1 Mo1 O6 -114.0(4)
C21 O10 Mo2 O9 92.8(9)
C21 O10 Mo2 O8 -158.7(9)
C21 O10 Mo2 O11 -19.4(12)
C21 O10 Mo2 O13 -69.7(8)
C21 O10 Mo2 N2 3.8(8)
C29 O11 Mo2 O9 -61.4(6)
C29 O11 Mo2 O8 -167.6(6)
C29 O11 Mo2 O10 52.4(9)
C29 O11 Mo2 O13 103.1(6)
C29 O11 Mo2 N2 28.2(6)
C31 O13 Mo2 O9 -14.7(13)
C31 O13 Mo2 O8 -174.0(7)
C31 O13 Mo2 O10 83.7(7)
C31 O13 Mo2 O11 -77.3(7)
C31 O13 Mo2 N2 -1.7(7)
C28 N2 Mo2 O9 56.4(4)
C30 N2 Mo2 O9 175.6(5)
C27 N2 Mo2 O9 -61.4(4)
C28 N2 Mo2 O8 -94.5(10)
C30 N2 Mo2 O8 24.7(11)
C27 N2 Mo2 O8 147.6(9)
C28 N2 Mo2 O10 155.1(5)
C30 N2 Mo2 O10 -85.7(5)
C27 N2 Mo2 O10 37.2(4)
C28 N2 Mo2 O11 -34.8(4)
C30 N2 Mo2 O11 84.4(5)
C27 N2 Mo2 O11 -152.7(5)
C28 N2 Mo2 O13 -119.7(5)
C30 N2 Mo2 O13 -0.5(4)
C27 N2 Mo2 O13 122.5(5)
